data_4038997
loop_
_publ_author_name
'Numez Avila, Aaron Gabriel'
'Desch\^enes-Simard, Beno\^it'
'Arnold, Joseph E.'
'Morency, Mathieu'
'Chartrand, Daniel'
'Maris, Thierry'
'Berger, Gilles'
'Day, Graham M.'
'Hanessian, Stephen'
'Wuest, James D.'

_publ_contact_author_id_orcid 0000-0001-9731-4046
_publ_section_title
;
 Surprising Chemistry of 6.Azidotetrazolo[5,1.a]phthalazine: What a
 Purported Natural Product Reveals about the Polymorphism of Explosives
;
_journal_name_full 'Journal of Organic Chemistry'
_journal_page_first 6680
_journal_page_last 6694
_journal_paper_doi 10.1021/acs.joc.2c00369
_journal_volume 87
_journal_year 2022
_chemical_formula_moiety 'C8 H4 N8'
_chemical_formula_sum 'C8 H4 N8'
_chemical_formula_weight 212.19
_space_group_crystal_system monoclinic
_space_group_IT_number 4
_space_group_name_Hall 'P 2yb'
_space_group_name_H-M_alt 'P 1 21 1'
_atom_sites_solution_hydrogens geom
_atom_sites_solution_primary dual
_audit_contact_author_email thierry.maris@umontreal.ca
_audit_contact_author_name 'Thierry Maris'
_audit_contact_author_phone '+1 514 340 4711 2579'
_audit_creation_date 2021-02-04
_audit_creation_method
;
Olex2 1.3
(compiled 2020.11.12 svn.r5f609507 for OlexSys, GUI svn.r6226)
;
_cell_angle_alpha 90
_cell_angle_beta 104.155(1)
_cell_angle_gamma 90
_cell_formula_units_Z 2
_cell_length_a 7.4796(2)
_cell_length_b 5.1345(1)
_cell_length_c 11.9958(3)
_cell_measurement_reflns_used 5066
_cell_measurement_temperature 100
_cell_measurement_theta_max 70.111
_cell_measurement_theta_min 3.800
_cell_volume 446.699(19)
_computing_cell_refinement
;
SAINT (2013) V8.40B; Integration Software for Single Crystal Data.
Bruker AXS Inc., Madison, WI 53719-1173.
;
_computing_data_collection
;
APEX 3 (2019) Bruker AXS Inc., Madison, WI 53719-1173.
;
_computing_data_reduction
;
SAINT (2013) V8.40B; Integration Software for Single Crystal Data.
Bruker AXS Inc., Madison, WI 53719-1173.
;
_computing_molecular_graphics 'Olex2 1.3 (Dolomanov et al., 2009)'
_computing_publication_material 'Olex2 1.3 (Dolomanov et al., 2009)'
_computing_structure_refinement 'XL  (Sheldrick, 2008)'
_computing_structure_solution 'SHELXT 2018/2 (Sheldrick, 2018)'
_diffrn_ambient_temperature 100
_diffrn_detector 'CCD area detector'
_diffrn_detector_area_resol_mean 8.3
_diffrn_detector_type 'Bruker APEX2 CCD'
_diffrn_measured_fraction_theta_full 1.000
_diffrn_measured_fraction_theta_max 1.000
_diffrn_measurement_device 'three-circle diffractometer'
_diffrn_measurement_device_type 'Bruker Smart APEX'
_diffrn_measurement_method '\w scans'
_diffrn_radiation_collimation 'Focusing mirrors'
_diffrn_radiation_monochromator 'Quazar MX Mirror Optics'
_diffrn_radiation_probe x-ray
_diffrn_radiation_type 'Cu K\a'
_diffrn_radiation_wavelength 1.54178
_diffrn_reflns_av_R_equivalents 0.0345
_diffrn_reflns_av_unetI/netI 0.0273
_diffrn_reflns_Laue_measured_fraction_full 1.000
_diffrn_reflns_Laue_measured_fraction_max 1.000
_diffrn_reflns_limit_h_max 9
_diffrn_reflns_limit_h_min -9
_diffrn_reflns_limit_k_max 6
_diffrn_reflns_limit_k_min -6
_diffrn_reflns_limit_l_max 14
_diffrn_reflns_limit_l_min -14
_diffrn_reflns_number 6039
_diffrn_reflns_point_group_measured_fraction_full 0.988
_diffrn_reflns_point_group_measured_fraction_max 0.986
_diffrn_reflns_theta_full 67.679
_diffrn_reflns_theta_max 70.105
_diffrn_reflns_theta_min 3.800
_diffrn_source 'Microfocus Source'
_diffrn_source_current 20.0
_diffrn_source_power 0.8
_diffrn_source_target Cu
_diffrn_source_type 'Incoatec I\mS High Brilliance Microsource'
_diffrn_source_voltage 40.0
_exptl_absorpt_coefficient_mu 0.943
_exptl_absorpt_correction_T_max 0.7533
_exptl_absorpt_correction_T_min 0.5896
_exptl_absorpt_correction_type multi-scan
_exptl_absorpt_process_details
;
SADABS-2016/2 (Bruker,2016/2) was used for absorption correction.
wR2(int) was 0.1010 before and 0.0483 after correction.
The Ratio of minimum to maximum transmission is 0.7827.
The \l/2 correction factor is Not present.
;
_exptl_crystal_colour 'clear light colourless'
_exptl_crystal_colour_lustre clear
_exptl_crystal_colour_modifier light
_exptl_crystal_colour_primary colourless
_exptl_crystal_density_diffrn 1.578
_exptl_crystal_description Block
_exptl_crystal_F_000 216
_exptl_crystal_size_max 0.31
_exptl_crystal_size_mid 0.22
_exptl_crystal_size_min 0.16
_refine_diff_density_max 0.177
_refine_diff_density_min -0.260
_refine_diff_density_rms 0.054
_refine_ls_abs_structure_details
;
 Flack x determined using 706 quotients [(I+)-(I-)]/[(I+)+(I-)]
 (Parsons, Flack and Wagner, Acta Cryst. B69 (2013) 249-259).
;
_refine_ls_abs_structure_Flack -0.2(3)
_refine_ls_extinction_coef 0.052(5)
_refine_ls_extinction_expression Fc^*^=kFc[1+0.001xFc^2^\l^3^/sin(2\q)]^-1/4^
_refine_ls_extinction_method 'SHELXL-2018/3 (Sheldrick 2018)'
_refine_ls_goodness_of_fit_ref 1.064
_refine_ls_hydrogen_treatment constr
_refine_ls_matrix_type full
_refine_ls_number_parameters 146
_refine_ls_number_reflns 1674
_refine_ls_number_restraints 1
_refine_ls_restrained_S_all 1.064
_refine_ls_R_factor_all 0.0359
_refine_ls_R_factor_gt 0.0358
_refine_ls_shift/su_max 0.000
_refine_ls_shift/su_mean 0.000
_refine_ls_structure_factor_coef Fsqd
_refine_ls_weighting_details 'w=1/[\s^2^(Fo^2^)+(0.0679P)^2^+0.0251P] where P=(Fo^2^+2Fc^2^)/3'
_refine_ls_weighting_scheme calc
_refine_ls_wR_factor_gt 0.0904
_refine_ls_wR_factor_ref 0.0907
_reflns_Friedel_coverage 0.762
_reflns_Friedel_fraction_full 0.973
_reflns_Friedel_fraction_max 0.969
_reflns_number_gt 1656
_reflns_number_total 1674
_reflns_threshold_expression 'I > 2\s(I)'
_cod_data_source_file bent61.cif
_cod_data_source_block bent61
_cod_database_code 4038997

loop_
_space_group_symop_id
_space_group_symop_operation_xyz
1 'x, y, z'
2 '-x, y+1/2, -z'

loop_
_atom_site_label
_atom_site_type_symbol
_atom_site_fract_x
_atom_site_fract_y
_atom_site_fract_z
_atom_site_U_iso_or_equiv
_atom_site_adp_type
_atom_site_occupancy
_atom_site_site_symmetry_order
_atom_site_calc_flag
_atom_site_refinement_flags_posn
_atom_site_refinement_flags_adp
_atom_site_refinement_flags_occupancy
_atom_site_disorder_assembly
_atom_site_disorder_group
N1 N -0.0034(2) -0.6755(4) -0.18361(14) 0.0367(4) Uani 1 1 d . . . . .
N2 N 0.0202(2) -0.8825(4) -0.25007(15) 0.0396(5) Uani 1 1 d . . . . .
N3 N -0.1315(2) -0.9446(4) -0.32497(14) 0.0351(4) Uani 1 1 d . . . . .
N4 N -0.2586(2) -0.7735(3) -0.30714(12) 0.0287(4) Uani 1 1 d . . . . .
N5 N -0.4363(2) -0.7793(3) -0.37088(12) 0.0294(4) Uani 1 1 d . . . . .
N6 N -0.7264(2) -0.5887(3) -0.39593(13) 0.0331(4) Uani 1 1 d . . . . .
N7 N -0.7839(2) -0.7807(4) -0.45974(13) 0.0329(4) Uani 1 1 d . . . . .
N8 N -0.8551(3) -0.9413(4) -0.51778(16) 0.0411(5) Uani 1 1 d . . . . .
C1 C -0.1794(2) -0.6105(4) -0.22053(14) 0.0293(4) Uani 1 1 d . . . . .
C2 C -0.2930(2) -0.4159(4) -0.18617(14) 0.0286(4) Uani 1 1 d . . . . .
C3 C -0.2286(3) -0.2418(4) -0.09535(15) 0.0324(4) Uani 1 1 d . . . . .
H3 H -0.105961 -0.245251 -0.054047 0.039 Uiso 1 1 calc R U . . .
C4 C -0.3507(3) -0.0645(4) -0.06816(16) 0.0359(5) Uani 1 1 d . . . . .
H4 H -0.309393 0.052623 -0.008237 0.043 Uiso 1 1 calc R U . . .
C5 C -0.5351(3) -0.0592(4) -0.12955(16) 0.0340(4) Uani 1 1 d . . . . .
H5 H -0.614997 0.061926 -0.110265 0.041 Uiso 1 1 calc R U . . .
C6 C -0.6003(3) -0.2316(4) -0.21859(15) 0.0310(4) Uani 1 1 d . . . . .
H6 H -0.723583 -0.227629 -0.258734 0.037 Uiso 1 1 calc R U . . .
C7 C -0.4791(3) -0.4126(4) -0.24793(15) 0.0275(4) Uani 1 1 d . . . . .
C8 C -0.5396(3) -0.6021(4) -0.33988(14) 0.0280(4) Uani 1 1 d . . . . .

loop_
_atom_site_aniso_label
_atom_site_aniso_U_11
_atom_site_aniso_U_22
_atom_site_aniso_U_33
_atom_site_aniso_U_23
_atom_site_aniso_U_13
_atom_site_aniso_U_12
N1 0.0269(8) 0.0471(10) 0.0354(8) 0.0039(7) 0.0063(6) 0.0061(7)
N2 0.0302(9) 0.0486(11) 0.0411(8) 0.0064(8) 0.0107(7) 0.0113(8)
N3 0.0322(9) 0.0382(9) 0.0377(8) 0.0031(7) 0.0142(7) 0.0108(7)
N4 0.0245(7) 0.0335(8) 0.0289(7) 0.0029(6) 0.0079(6) 0.0057(7)
N5 0.0264(7) 0.0339(8) 0.0285(7) 0.0005(6) 0.0077(6) 0.0016(7)
N6 0.0256(8) 0.0385(9) 0.0340(7) -0.0054(7) 0.0048(6) 0.0015(7)
N7 0.0252(7) 0.0398(9) 0.0335(8) -0.0010(7) 0.0070(6) 0.0018(7)
N8 0.0331(9) 0.0442(10) 0.0440(9) -0.0068(9) 0.0054(7) -0.0021(8)
C1 0.0271(9) 0.0357(10) 0.0257(8) 0.0042(7) 0.0073(7) 0.0019(8)
C2 0.0276(9) 0.0332(10) 0.0265(9) 0.0052(8) 0.0091(7) 0.0013(8)
C3 0.0310(9) 0.0376(10) 0.0281(8) 0.0013(8) 0.0065(7) -0.0016(8)
C4 0.0450(11) 0.0347(10) 0.0294(8) -0.0024(8) 0.0116(8) -0.0031(9)
C5 0.0395(10) 0.0319(9) 0.0350(9) 0.0009(8) 0.0175(8) 0.0041(9)
C6 0.0290(9) 0.0336(10) 0.0323(9) 0.0042(8) 0.0110(7) 0.0048(8)
C7 0.0273(9) 0.0305(9) 0.0259(8) 0.0029(7) 0.0091(7) 0.0002(7)
C8 0.0255(9) 0.0318(9) 0.0277(8) 0.0029(8) 0.0083(7) 0.0009(7)

loop_
_atom_type_symbol
_atom_type_description
_atom_type_scat_dispersion_real
_atom_type_scat_dispersion_imag
_atom_type_scat_source
C C 0.0181 0.0091 'International Tables Vol C Tables 4.2.6.8 and 6.1.1.4'
H H 0.0000 0.0000 'International Tables Vol C Tables 4.2.6.8 and 6.1.1.4'
N N 0.0311 0.0180 'International Tables Vol C Tables 4.2.6.8 and 6.1.1.4'

loop_
_geom_angle_atom_site_label_1
_geom_angle_atom_site_label_2
_geom_angle_atom_site_label_3
_geom_angle
_geom_angle_site_symmetry_1
_geom_angle_site_symmetry_3
C1 N1 N2 105.11(17) . .
N3 N2 N1 112.20(17) . .
N2 N3 N4 105.07(16) . .
N3 N4 N5 121.70(15) . .
N3 N4 C1 109.32(15) . .
C1 N4 N5 128.97(16) . .
C8 N5 N4 112.89(16) . .
N7 N6 C8 114.03(16) . .
N8 N7 N6 172.00(19) . .
N1 C1 N4 108.30(17) . .
N1 C1 C2 133.52(18) . .
N4 C1 C2 118.17(16) . .
C3 C2 C1 123.54(17) . .
C3 C2 C7 120.61(17) . .
C7 C2 C1 115.82(16) . .
C2 C3 H3 120.6 . .
C4 C3 C2 118.83(17) . .
C4 C3 H3 120.6 . .
C3 C4 H4 119.6 . .
C3 C4 C5 120.82(18) . .
C5 C4 H4 119.6 . .
C4 C5 H5 119.6 . .
C6 C5 C4 120.81(18) . .
C6 C5 H5 119.6 . .
C5 C6 H6 120.3 . .
C5 C6 C7 119.40(17) . .
C7 C6 H6 120.3 . .
C2 C7 C8 118.32(16) . .
C6 C7 C2 119.53(17) . .
C6 C7 C8 122.15(17) . .
N5 C8 N6 119.30(17) . .
N5 C8 C7 125.81(17) . .
N6 C8 C7 114.87(16) . .

loop_
_geom_bond_atom_site_label_1
_geom_bond_atom_site_label_2
_geom_bond_distance
_geom_bond_site_symmetry_2
N1 N2 1.366(2) .
N1 C1 1.324(2) .
N2 N3 1.303(3) .
N3 N4 1.349(2) .
N4 N5 1.362(2) .
N4 C1 1.353(2) .
N5 C8 1.305(2) .
N6 N7 1.257(2) .
N6 C8 1.397(2) .
N7 N8 1.126(3) .
C1 C2 1.436(3) .
C2 C3 1.401(3) .
C2 C7 1.408(2) .
C3 H3 0.9300 .
C3 C4 1.384(3) .
C4 H4 0.9300 .
C4 C5 1.396(3) .
C5 H5 0.9300 .
C5 C6 1.381(3) .
C6 H6 0.9300 .
C6 C7 1.402(3) .
C7 C8 1.457(3) .

loop_
_geom_torsion_atom_site_label_1
_geom_torsion_atom_site_label_2
_geom_torsion_atom_site_label_3
_geom_torsion_atom_site_label_4
_geom_torsion
_geom_torsion_site_symmetry_1
_geom_torsion_site_symmetry_2
_geom_torsion_site_symmetry_3
_geom_torsion_site_symmetry_4
N1 N2 N3 N4 0.0(2) . . . .
N1 C1 C2 C3 -0.8(3) . . . .
N1 C1 C2 C7 -179.12(19) . . . .
N2 N1 C1 N4 -0.3(2) . . . .
N2 N1 C1 C2 178.44(19) . . . .
N2 N3 N4 N5 179.91(15) . . . .
N2 N3 N4 C1 -0.1(2) . . . .
N3 N4 N5 C8 178.88(17) . . . .
N3 N4 C1 N1 0.3(2) . . . .
N3 N4 C1 C2 -178.68(15) . . . .
N4 N5 C8 N6 -178.50(15) . . . .
N4 N5 C8 C7 0.2(3) . . . .
N4 C1 C2 C3 177.81(17) . . . .
N4 C1 C2 C7 -0.5(2) . . . .
N5 N4 C1 N1 -179.78(16) . . . .
N5 N4 C1 C2 1.3(3) . . . .
N7 N6 C8 N5 11.2(2) . . . .
N7 N6 C8 C7 -167.63(16) . . . .
C1 N1 N2 N3 0.2(2) . . . .
C1 N4 N5 C8 -1.1(3) . . . .
C1 C2 C3 C4 -178.93(17) . . . .
C1 C2 C7 C6 178.90(16) . . . .
C1 C2 C7 C8 -0.2(2) . . . .
C2 C3 C4 C5 0.3(3) . . . .
C2 C7 C8 N5 0.4(3) . . . .
C2 C7 C8 N6 179.14(15) . . . .
C3 C2 C7 C6 0.5(3) . . . .
C3 C2 C7 C8 -178.60(16) . . . .
C3 C4 C5 C6 0.3(3) . . . .
C4 C5 C6 C7 -0.5(3) . . . .
C5 C6 C7 C2 0.1(3) . . . .
C5 C6 C7 C8 179.14(16) . . . .
C6 C7 C8 N5 -178.68(17) . . . .
C6 C7 C8 N6 0.0(3) . . . .
C7 C2 C3 C4 -0.7(3) . . . .

_cod_database_fobs_code 4038997
